data_2233377
loop_
_publ_author_name
'Sankari, S.'
'Sugumar, P.'
'Manisankar, T.'
'Muthusubramanian, S.'
'Ponnuswamy, M. N.'

_publ_section_title
;
 Ethyl
 2-phenyl-3-(4-phenyl-1,2,3-selenadiazol-5-yl)-3-<i>p</i>-tolylpropanoate
;
_journal_coeditor_code BT5750
_journal_issue 2
_journal_name_full 'Acta Crystallographica Section E'
_journal_page_first o447
_journal_paper_doi 10.1107/S1600536811056017
_journal_volume 68
_journal_year 2012
_chemical_formula_iupac 'C26 H24 N2 O2 Se'
_chemical_formula_moiety 'C26 H24 N2 O2 Se'
_chemical_formula_sum 'C26 H24 N2 O2 Se'
_chemical_formula_weight 475.43
_chemical_name_systematic
;
Ethyl 2-phenyl-3-(4-phenyl-1,2,3-selenadiazol-5-yl)-3-<i>p</i>-tolylpropanoate
;
_space_group_IT_number 14
_symmetry_cell_setting monoclinic
_symmetry_space_group_name_Hall '-P 2ybc'
_symmetry_space_group_name_H-M 'P 1 21/c 1'
_atom_sites_solution_hydrogens geom
_atom_sites_solution_primary direct
_atom_sites_solution_secondary difmap
_audit_creation_method SHELXL-97
_cell_angle_alpha 90.00
_cell_angle_beta 108.768(5)
_cell_angle_gamma 90.00
_cell_formula_units_Z 4
_cell_length_a 12.148(5)
_cell_length_b 12.333(5)
_cell_length_c 16.522(5)
_cell_measurement_reflns_used 3536
_cell_measurement_temperature 293(2)
_cell_measurement_theta_max 28.34
_cell_measurement_theta_min 1.77
_cell_volume 2343.7(15)
_computing_cell_refinement 'SAINT (Bruker, 2008)'
_computing_data_collection 'APEX2 (Bruker, 2008)'
_computing_data_reduction 'SAINT (Bruker, 2008)'
_computing_molecular_graphics 'ORTEP-3 (Farrugia, 1997)'
_computing_publication_material 'SHELXL97 (Sheldrick, 2008) and PLATON (Spek, 2009)'
_computing_structure_refinement 'SHELXL97 (Sheldrick, 2008)'
_computing_structure_solution 'SHELXS97 (Sheldrick, 2008)'
_diffrn_ambient_temperature 293(2)
_diffrn_measured_fraction_theta_full 0.980
_diffrn_measured_fraction_theta_max 0.980
_diffrn_measurement_device_type 'Bruker SMART APEX CCD detector'
_diffrn_measurement_method '\w scans'
_diffrn_radiation_monochromator graphite
_diffrn_radiation_source 'fine-focus sealed tube'
_diffrn_radiation_type MoK\a
_diffrn_radiation_wavelength 0.71073
_diffrn_reflns_av_R_equivalents 0.0383
_diffrn_reflns_av_sigmaI/netI 0.0389
_diffrn_reflns_limit_h_max 16
_diffrn_reflns_limit_h_min -16
_diffrn_reflns_limit_k_max 15
_diffrn_reflns_limit_k_min -16
_diffrn_reflns_limit_l_max 21
_diffrn_reflns_limit_l_min -22
_diffrn_reflns_number 21985
_diffrn_reflns_theta_full 28.34
_diffrn_reflns_theta_max 28.34
_diffrn_reflns_theta_min 1.77
_exptl_absorpt_coefficient_mu 1.626
_exptl_absorpt_correction_T_max 0.784
_exptl_absorpt_correction_T_min 0.715
_exptl_absorpt_correction_type multi-scan
_exptl_absorpt_process_details '(SADABS; Bruker, 2008)'
_exptl_crystal_colour 'white crystalline'
_exptl_crystal_density_diffrn 1.347
_exptl_crystal_density_method 'not measured'
_exptl_crystal_description Block
_exptl_crystal_F_000 976
_exptl_crystal_size_max 0.20
_exptl_crystal_size_mid 0.20
_exptl_crystal_size_min 0.15
_refine_diff_density_max 0.631
_refine_diff_density_min -0.303
_refine_ls_extinction_method none
_refine_ls_goodness_of_fit_ref 1.021
_refine_ls_hydrogen_treatment constr
_refine_ls_matrix_type full
_refine_ls_number_parameters 282
_refine_ls_number_reflns 5739
_refine_ls_number_restraints 0
_refine_ls_restrained_S_all 1.021
_refine_ls_R_factor_all 0.0822
_refine_ls_R_factor_gt 0.0417
_refine_ls_shift/su_max 0.007
_refine_ls_shift/su_mean 0.000
_refine_ls_structure_factor_coef Fsqd
_refine_ls_weighting_details 'calc w=1/[\s^2^(Fo^2^)+(0.0450P)^2^+0.8234P] where P=(Fo^2^+2Fc^2^)/3'
_refine_ls_weighting_scheme calc
_refine_ls_wR_factor_gt 0.0980
_refine_ls_wR_factor_ref 0.1143
_reflns_number_gt 3536
_reflns_number_total 5739
_reflns_threshold_expression I>2\s(I)
_cod_data_source_file bt5750.cif
_cod_data_source_block I
_cod_original_sg_symbol_H-M 'P 21/c'
_cod_database_code 2233377
_cod_database_fobs_code 2233377

loop_
_symmetry_equiv_pos_as_xyz
'x, y, z'
'-x, y+1/2, -z+1/2'
'-x, -y, -z'
'x, -y-1/2, z-1/2'

loop_
_atom_site_type_symbol
_atom_site_label
_atom_site_fract_x
_atom_site_fract_y
_atom_site_fract_z
_atom_site_U_iso_or_equiv
_atom_site_adp_type
_atom_site_calc_flag
_atom_site_refinement_flags
_atom_site_occupancy
_atom_site_symmetry_multiplicity
C C1 0.6317(3) 0.4864(2) 0.10829(19) 0.0747(8) Uani d . 1 1
H H1 0.5772 0.4457 0.0671 0.090 Uiso calc R 1 1
C C2 0.6984(4) 0.5621(3) 0.0839(3) 0.1018(12) Uani d . 1 1
H H2 0.6887 0.5724 0.0263 0.122 Uiso calc R 1 1
C C3 0.7792(4) 0.6224(3) 0.1445(3) 0.1074(13) Uani d . 1 1
H H3 0.8253 0.6723 0.1280 0.129 Uiso calc R 1 1
C C4 0.7917(3) 0.6089(3) 0.2288(3) 0.0909(11) Uani d . 1 1
H H4 0.8454 0.6510 0.2696 0.109 Uiso calc R 1 1
C C5 0.7258(2) 0.5336(2) 0.25435(19) 0.0663(7) Uani d . 1 1
H H5 0.7351 0.5248 0.3121 0.080 Uiso calc R 1 1
C C6 0.6456(2) 0.47105(19) 0.19370(16) 0.0548(6) Uani d . 1 1
C C7 0.57234(19) 0.3898(2) 0.21839(15) 0.0511(6) Uani d . 1 1
C C8 0.60737(18) 0.3091(2) 0.27673(14) 0.0466(5) Uani d . 1 1
C C9 0.73116(18) 0.27921(18) 0.32782(13) 0.0432(5) Uani d . 1 1
H H9 0.7791 0.3442 0.3320 0.052 Uiso calc R 1 1
C C10 0.77602(18) 0.19359(19) 0.28023(13) 0.0444(5) Uani d . 1 1
C C11 0.8454(2) 0.2243(2) 0.23223(16) 0.0542(6) Uani d . 1 1
H H11 0.8655 0.2969 0.2306 0.065 Uiso calc R 1 1
C C12 0.8852(2) 0.1489(3) 0.18676(17) 0.0687(8) Uani d . 1 1
H H12 0.9314 0.1716 0.1547 0.082 Uiso calc R 1 1
C C13 0.8582(2) 0.0407(3) 0.18788(17) 0.0673(8) Uani d . 1 1
C C14 0.7875(3) 0.0105(2) 0.23479(17) 0.0674(7) Uani d . 1 1
H H14 0.7667 -0.0620 0.2356 0.081 Uiso calc R 1 1
C C15 0.7469(2) 0.0853(2) 0.28051(16) 0.0582(6) Uani d . 1 1
H H15 0.6996 0.0626 0.3118 0.070 Uiso calc R 1 1
C C16 0.74223(19) 0.24382(19) 0.41975(14) 0.0470(5) Uani d . 1 1
H H16 0.6991 0.1760 0.4166 0.056 Uiso calc R 1 1
C C17 0.8681(2) 0.2242(2) 0.47442(14) 0.0546(6) Uani d . 1 1
C C18 0.9536(2) 0.2983(3) 0.47948(17) 0.0817(10) Uani d . 1 1
H H18 0.9356 0.3627 0.4488 0.098 Uiso calc R 1 1
C C19 1.0676(3) 0.2777(4) 0.5303(2) 0.1065(14) Uani d . 1 1
H H19 1.1259 0.3280 0.5337 0.128 Uiso calc R 1 1
C C20 1.0928(3) 0.1821(4) 0.5755(2) 0.1085(14) Uani d . 1 1
H H20 1.1690 0.1669 0.6085 0.130 Uiso calc R 1 1
C C21 1.0084(4) 0.1112(4) 0.5723(3) 0.1197(15) Uani d . 1 1
H H21 1.0255 0.0481 0.6047 0.144 Uiso calc R 1 1
C C22 0.8967(3) 0.1310(3) 0.5213(2) 0.0866(10) Uani d . 1 1
H H22 0.8391 0.0801 0.5185 0.104 Uiso calc R 1 1
C C23 0.6893(2) 0.3282(3) 0.46202(15) 0.0548(6) Uani d . 1 1
C C24 0.5688(3) 0.3495(3) 0.5502(2) 0.0914(10) Uani d . 1 1
H H24A 0.5929 0.3296 0.6102 0.110 Uiso calc R 1 1
H H24B 0.5898 0.4247 0.5462 0.110 Uiso calc R 1 1
C C25 0.4454(3) 0.3374(3) 0.5139(3) 0.1169(14) Uani d . 1 1
H H25A 0.4205 0.3645 0.4564 0.175 Uiso calc R 1 1
H H25B 0.4078 0.3775 0.5473 0.175 Uiso calc R 1 1
H H25C 0.4253 0.2621 0.5136 0.175 Uiso calc R 1 1
C C26 0.9020(3) -0.0422(3) 0.1379(2) 0.1073(13) Uani d . 1 1
H H26A 0.8593 -0.0354 0.0781 0.161 Uiso calc R 1 1
H H26B 0.8915 -0.1137 0.1571 0.161 Uiso calc R 1 1
H H26C 0.9831 -0.0299 0.1468 0.161 Uiso calc R 1 1
N N1 0.39102(19) 0.3233(3) 0.19430(17) 0.0838(8) Uani d . 1 1
N N2 0.45350(19) 0.3936(2) 0.17484(14) 0.0701(6) Uani d . 1 1
O O1 0.70126(18) 0.42406(18) 0.45645(13) 0.0752(5) Uani d . 1 1
O O2 0.62809(16) 0.28144(16) 0.50584(12) 0.0692(5) Uani d . 1 1
Se Se1 0.48065(2) 0.22922(3) 0.27871(2) 0.07445(14) Uani d . 1 1

loop_
_atom_site_aniso_label
_atom_site_aniso_U_11
_atom_site_aniso_U_22
_atom_site_aniso_U_33
_atom_site_aniso_U_12
_atom_site_aniso_U_13
_atom_site_aniso_U_23
C1 0.090(2) 0.0605(18) 0.0701(18) 0.0122(16) 0.0208(16) 0.0119(14)
C2 0.136(3) 0.083(3) 0.098(3) 0.019(2) 0.053(3) 0.029(2)
C3 0.104(3) 0.076(3) 0.154(4) 0.002(2) 0.058(3) 0.035(3)
C4 0.071(2) 0.059(2) 0.131(3) -0.0017(16) 0.017(2) 0.007(2)
C5 0.0551(15) 0.0573(17) 0.0774(18) 0.0087(13) 0.0085(13) 0.0041(14)
C6 0.0513(13) 0.0466(14) 0.0608(15) 0.0148(11) 0.0102(11) 0.0049(11)
C7 0.0396(12) 0.0551(15) 0.0512(13) 0.0097(10) 0.0045(10) -0.0050(11)
C8 0.0366(11) 0.0546(14) 0.0452(12) 0.0022(10) 0.0083(9) -0.0033(10)
C9 0.0352(10) 0.0473(13) 0.0442(11) 0.0011(9) 0.0085(9) 0.0041(10)
C10 0.0367(11) 0.0522(14) 0.0411(11) 0.0048(9) 0.0080(9) 0.0061(10)
C11 0.0448(12) 0.0603(15) 0.0583(14) 0.0015(11) 0.0176(11) 0.0031(12)
C12 0.0526(15) 0.095(2) 0.0645(16) 0.0135(15) 0.0268(13) 0.0031(15)
C13 0.0634(16) 0.077(2) 0.0576(15) 0.0270(15) 0.0138(13) 0.0000(14)
C14 0.0788(18) 0.0554(16) 0.0640(16) 0.0120(14) 0.0173(15) 0.0007(13)
C15 0.0626(15) 0.0572(16) 0.0564(14) 0.0028(12) 0.0215(12) 0.0063(12)
C16 0.0399(11) 0.0549(14) 0.0461(12) 0.0030(10) 0.0138(9) 0.0046(10)
C17 0.0457(13) 0.0763(17) 0.0405(12) 0.0120(12) 0.0120(10) 0.0049(12)
C18 0.0463(15) 0.137(3) 0.0567(16) -0.0064(17) 0.0095(12) 0.0272(17)
C19 0.0470(16) 0.210(5) 0.0564(18) -0.013(2) 0.0074(14) 0.015(2)
C20 0.060(2) 0.183(4) 0.066(2) 0.043(3) -0.0019(17) -0.008(3)
C21 0.101(3) 0.109(3) 0.108(3) 0.041(3) -0.025(2) 0.008(2)
C22 0.078(2) 0.075(2) 0.083(2) 0.0132(17) -0.0055(16) 0.0092(17)
C23 0.0440(12) 0.0723(19) 0.0446(13) 0.0063(12) 0.0093(10) 0.0031(12)
C24 0.076(2) 0.126(3) 0.085(2) 0.001(2) 0.0431(17) -0.025(2)
C25 0.075(2) 0.109(3) 0.176(4) 0.009(2) 0.053(3) -0.033(3)
C26 0.113(3) 0.110(3) 0.104(3) 0.050(2) 0.042(2) -0.015(2)
N1 0.0359(11) 0.112(2) 0.0921(18) 0.0028(13) 0.0046(12) -0.0034(16)
N2 0.0437(12) 0.0825(17) 0.0696(14) 0.0147(12) -0.0020(10) 0.0015(12)
O1 0.0862(14) 0.0675(14) 0.0794(13) 0.0092(11) 0.0371(11) -0.0021(10)
O2 0.0616(11) 0.0898(14) 0.0664(11) -0.0013(10) 0.0349(9) -0.0087(10)
Se1 0.04194(15) 0.0938(3) 0.0834(2) -0.01152(14) 0.01441(13) 0.00719(16)

loop_
_atom_type_symbol
_atom_type_description
_atom_type_scat_dispersion_real
_atom_type_scat_dispersion_imag
_atom_type_scat_source
C C 0.0033 0.0016 'International Tables Vol C Tables 4.2.6.8 and 6.1.1.4'
H H 0.0000 0.0000 'International Tables Vol C Tables 4.2.6.8 and 6.1.1.4'
N N 0.0061 0.0033 'International Tables Vol C Tables 4.2.6.8 and 6.1.1.4'
O O 0.0106 0.0060 'International Tables Vol C Tables 4.2.6.8 and 6.1.1.4'
Se Se -0.0929 2.2259 'International Tables Vol C Tables 4.2.6.8 and 6.1.1.4'

loop_
_geom_angle_atom_site_label_1
_geom_angle_atom_site_label_2
_geom_angle_atom_site_label_3
_geom_angle
C2 C1 C6 120.1(3)
C2 C1 H1 119.9
C6 C1 H1 119.9
C3 C2 C1 120.2(4)
C3 C2 H2 119.9
C1 C2 H2 119.9
C4 C3 C2 119.9(4)
C4 C3 H3 120.0
C2 C3 H3 120.0
C3 C4 C5 120.7(3)
C3 C4 H4 119.7
C5 C4 H4 119.7
C4 C5 C6 119.7(3)
C4 C5 H5 120.1
C6 C5 H5 120.1
C1 C6 C5 119.3(3)
C1 C6 C7 119.2(2)
C5 C6 C7 121.5(2)
C8 C7 N2 115.4(2)
C8 C7 C6 127.8(2)
N2 C7 C6 116.7(2)
C7 C8 C9 127.1(2)
C7 C8 Se1 109.47(16)
C9 C8 Se1 123.15(17)
C8 C9 C10 109.78(17)
C8 C9 C16 111.95(18)
C10 C9 C16 112.37(18)
C8 C9 H9 107.5
C10 C9 H9 107.5
C16 C9 H9 107.5
C15 C10 C11 118.0(2)
C15 C10 C9 122.4(2)
C11 C10 C9 119.5(2)
C12 C11 C10 120.9(3)
C12 C11 H11 119.5
C10 C11 H11 119.5
C13 C12 C11 121.3(3)
C13 C12 H12 119.3
C11 C12 H12 119.3
C12 C13 C14 117.7(3)
C12 C13 C26 121.3(3)
C14 C13 C26 121.0(3)
C15 C14 C13 121.5(3)
C15 C14 H14 119.2
C13 C14 H14 119.2
C14 C15 C10 120.5(2)
C14 C15 H15 119.7
C10 C15 H15 119.7
C23 C16 C17 109.34(19)
C23 C16 C9 110.20(19)
C17 C16 C9 112.39(18)
C23 C16 H16 108.3
C17 C16 H16 108.3
C9 C16 H16 108.3
C18 C17 C22 118.6(3)
C18 C17 C16 121.9(2)
C22 C17 C16 119.5(2)
C17 C18 C19 120.3(3)
C17 C18 H18 119.9
C19 C18 H18 119.9
C20 C19 C18 119.2(4)
C20 C19 H19 120.4
C18 C19 H19 120.4
C21 C20 C19 120.3(3)
C21 C20 H20 119.8
C19 C20 H20 119.8
C20 C21 C22 120.3(4)
C20 C21 H21 119.9
C22 C21 H21 119.9
C17 C22 C21 121.3(4)
C17 C22 H22 119.4
C21 C22 H22 119.4
O1 C23 O2 125.1(2)
O1 C23 C16 124.4(2)
O2 C23 C16 110.5(2)
C25 C24 O2 110.6(3)
C25 C24 H24A 109.5
O2 C24 H24A 109.5
C25 C24 H24B 109.5
O2 C24 H24B 109.5
H24A C24 H24B 108.1
C24 C25 H25A 109.5
C24 C25 H25B 109.5
H25A C25 H25B 109.5
C24 C25 H25C 109.5
H25A C25 H25C 109.5
H25B C25 H25C 109.5
C13 C26 H26A 109.5
C13 C26 H26B 109.5
H26A C26 H26B 109.5
C13 C26 H26C 109.5
H26A C26 H26C 109.5
H26B C26 H26C 109.5
N2 N1 Se1 111.30(17)
N1 N2 C7 117.0(2)
C23 O2 C24 118.8(2)
C8 Se1 N1 86.80(11)

loop_
_geom_bond_atom_site_label_1
_geom_bond_atom_site_label_2
_geom_bond_distance
C1 C2 1.379(5)
C1 C6 1.379(4)
C1 H1 0.9300
C2 C3 1.373(6)
C2 H2 0.9300
C3 C4 1.361(5)
C3 H3 0.9300
C4 C5 1.379(4)
C4 H4 0.9300
C5 C6 1.385(4)
C5 H5 0.9300
C6 C7 1.482(4)
C7 C8 1.355(3)
C7 N2 1.391(3)
C8 C9 1.514(3)
C8 Se1 1.837(2)
C9 C10 1.518(3)
C9 C16 1.544(3)
C9 H9 0.9800
C10 C15 1.383(3)
C10 C11 1.383(3)
C11 C12 1.377(4)
C11 H11 0.9300
C12 C13 1.376(4)
C12 H12 0.9300
C13 C14 1.381(4)
C13 C26 1.514(4)
C14 C15 1.380(4)
C14 H14 0.9300
C15 H15 0.9300
C16 C23 1.508(4)
C16 C17 1.525(3)
C16 H16 0.9800
C17 C18 1.365(4)
C17 C22 1.367(4)
C18 C19 1.392(4)
C18 H18 0.9300
C19 C20 1.376(6)
C19 H19 0.9300
C20 C21 1.336(6)
C20 H20 0.9300
C21 C22 1.369(5)
C21 H21 0.9300
C22 H22 0.9300
C23 O1 1.198(3)
C23 O2 1.325(3)
C24 C25 1.432(5)
C24 O2 1.449(3)
C24 H24A 0.9700
C24 H24B 0.9700
C25 H25A 0.9600
C25 H25B 0.9600
C25 H25C 0.9600
C26 H26A 0.9600
C26 H26B 0.9600
C26 H26C 0.9600
N1 N2 1.261(3)
N1 Se1 1.870(3)

loop_
_geom_hbond_atom_site_label_D
_geom_hbond_atom_site_label_H
_geom_hbond_atom_site_label_A
_geom_hbond_site_symmetry_A
_geom_hbond_distance_DH
_geom_hbond_distance_HA
_geom_hbond_distance_DA
_geom_hbond_angle_DHA
C20 H20 N1 4_666 0.93 2.61 3.522(4) 165.2

loop_
_geom_torsion_atom_site_label_1
_geom_torsion_atom_site_label_2
_geom_torsion_atom_site_label_3
_geom_torsion_atom_site_label_4
_geom_torsion
C6 C1 C2 C3 0.1(5)
C1 C2 C3 C4 -1.4(6)
C2 C3 C4 C5 1.4(6)
C3 C4 C5 C6 -0.2(5)
C2 C1 C6 C5 1.1(4)
C2 C1 C6 C7 179.6(3)
C4 C5 C6 C1 -1.0(4)
C4 C5 C6 C7 -179.5(2)
C1 C6 C7 C8 129.3(3)
C5 C6 C7 C8 -52.2(4)
C1 C6 C7 N2 -48.3(3)
C5 C6 C7 N2 130.1(2)
N2 C7 C8 C9 174.4(2)
C6 C7 C8 C9 -3.3(4)
N2 C7 C8 Se1 -0.1(3)
C6 C7 C8 Se1 -177.8(2)
C7 C8 C9 C10 -91.6(3)
Se1 C8 C9 C10 82.2(2)
C7 C8 C9 C16 142.9(2)
Se1 C8 C9 C16 -43.3(3)
C8 C9 C10 C15 -78.9(3)
C16 C9 C10 C15 46.4(3)
C8 C9 C10 C11 98.8(2)
C16 C9 C10 C11 -135.9(2)
C15 C10 C11 C12 -0.6(3)
C9 C10 C11 C12 -178.5(2)
C10 C11 C12 C13 -0.4(4)
C11 C12 C13 C14 1.4(4)
C11 C12 C13 C26 -180.0(3)
C12 C13 C14 C15 -1.3(4)
C26 C13 C14 C15 -180.0(3)
C13 C14 C15 C10 0.3(4)
C11 C10 C15 C14 0.7(3)
C9 C10 C15 C14 178.5(2)
C8 C9 C16 C23 -52.2(3)
C10 C9 C16 C23 -176.23(19)
C8 C9 C16 C17 -174.4(2)
C10 C9 C16 C17 61.6(3)
C23 C16 C17 C18 -72.9(3)
C9 C16 C17 C18 49.8(3)
C23 C16 C17 C22 105.8(3)
C9 C16 C17 C22 -131.5(3)
C22 C17 C18 C19 1.1(4)
C16 C17 C18 C19 179.8(3)
C17 C18 C19 C20 -0.2(5)
C18 C19 C20 C21 -1.6(6)
C19 C20 C21 C22 2.5(7)
C18 C17 C22 C21 -0.2(5)
C16 C17 C22 C21 -178.9(3)
C20 C21 C22 C17 -1.6(6)
C17 C16 C23 O1 82.0(3)
C9 C16 C23 O1 -42.0(3)
C17 C16 C23 O2 -98.0(2)
C9 C16 C23 O2 138.0(2)
Se1 N1 N2 C7 -0.7(3)
C8 C7 N2 N1 0.6(3)
C6 C7 N2 N1 178.5(2)
O1 C23 O2 C24 0.9(4)
C16 C23 O2 C24 -179.1(2)
C25 C24 O2 C23 114.7(3)
C7 C8 Se1 N1 -0.20(19)
C9 C8 Se1 N1 -175.0(2)
N2 N1 Se1 C8 0.5(2)
